data_1554232
loop_
_publ_author_name
'Zhang, Qing'
'Sun, Shuaiqiang'
'Lv, Xialei'
'Liu, Wei'
'Zeng, Hongxia'
'Guo, Runda'
'Ye, Shaofeng'
'Leng, Panpan'
'Xiang, Songpo'
'Wang, Lei'

_publ_section_title
;
 Manipulating the positions of CH&#x22EF;N in acceptors of
 pyrimidine--pyridine hybrids for highly efficient sky-blue thermally
 activated delayed fluorescent OLEDs
;
_journal_issue 11
_journal_name_full 'Materials Chemistry Frontiers'
_journal_page_first 2054
_journal_paper_doi 10.1039/C8QM00382C
_journal_volume 2
_journal_year 2018
_chemical_formula_moiety 'C46 H32 N4'
_chemical_formula_sum 'C46 H32 N4'
_chemical_formula_weight 640.75
_chemical_name_common DPAc-6PyPM
_chemical_name_systematic DPAc-6PyPM
_space_group_crystal_system triclinic
_space_group_IT_number 2
_space_group_name_Hall '-P 1'
_space_group_name_H-M_alt 'P -1'
_atom_sites_solution_hydrogens difmap
_atom_sites_solution_primary direct
_audit_creation_date 2017-10-21
_audit_creation_method
;
Olex2 1.2
(compiled 2017.03.28 svn.r3405 for OlexSys, GUI svn.r5337)
;
_audit_update_record
;
2018-07-25 deposited with the CCDC.
2018-09-10 downloaded from the CCDC.
;
_cell_angle_alpha 97.675(2)
_cell_angle_beta 91.130(2)
_cell_angle_gamma 109.359(2)
_cell_formula_units_Z 2
_cell_length_a 9.36291(19)
_cell_length_b 10.3424(3)
_cell_length_c 18.1892(5)
_cell_measurement_reflns_used 9980
_cell_measurement_temperature 100.01(13)
_cell_measurement_theta_max 73.7190
_cell_measurement_theta_min 4.8610
_cell_volume 1643.02(8)
_computing_cell_refinement 'CrysAlisPro 1.171.39.28b (Rigaku OD, 2015)'
_computing_data_collection 'CrysAlisPro 1.171.39.28b (Rigaku OD, 2015)'
_computing_data_reduction 'CrysAlisPro 1.171.39.28b (Rigaku OD, 2015)'
_computing_molecular_graphics 'Olex2 (Dolomanov et al., 2009)'
_computing_publication_material 'Olex2 (Dolomanov et al., 2009)'
_computing_structure_refinement 'ShelXL (Sheldrick, 2015)'
_computing_structure_solution 'ShelXS (Sheldrick, 2008)'
_diffrn_ambient_environment N~2~
_diffrn_ambient_temperature 100.01(13)
_diffrn_detector 'CCD plate'
_diffrn_measured_fraction_theta_full 0.995
_diffrn_measured_fraction_theta_max 0.964
_diffrn_measurement_details
;
List of Runs (angles in degrees, time in seconds):

  # Type    Start    End  Width  t~exp~   \w     \q     \k     \f   Frames
#--------------------------------------------------------------------------
  1  \w    -31.00  29.00   0.50    0.50    --    0.00 -82.00 120.00  120
  2  \w    -31.00  24.00   0.50    0.50    --    0.00 -82.00-120.00  110
  3  \w    -27.00  29.00   0.50    0.50    --    0.00 -82.00 -60.00  112
  4  \w    -45.00  12.00   0.50    0.50    --    0.00 -77.00-180.00  114
  5  \w     -7.00  22.00   0.50    0.50    --    0.00 -82.00  30.00   58
  6  \w      5.00  94.00   0.50    0.50    --   94.60 -61.00-120.00  178
  7  \w      5.00  59.00   0.50    0.50    --   94.60 -61.00 120.00  108
  8  \w     13.00  98.00   0.50    0.50    --   94.60 -82.00-120.00  170
  9  \w     83.00 108.00   0.50    0.50    --   94.60 -82.00 -90.00   50
 10  \w     79.00 115.00   0.50    0.50    --   94.60 -61.00 -30.00   72
 11  \w     13.00  65.00   0.50    0.50    --   94.60 -61.00-180.00  104
 12  \w      6.00 126.00   0.50    0.50    --   94.60 -82.00 -30.00  240
 13  \w      6.00  76.00   0.50    0.50    --   94.60 -61.00 -30.00  140
 14  \w     96.00 126.00   0.50    0.50    --   94.60 -82.00  30.00   60
 15  \w     98.00 183.00   0.50    0.50    --   94.60  30.00-180.00  170
 16  \w     37.00 116.00   0.50    0.50    --   94.60 -82.00 120.00  158
 17  \w     49.00  75.00   0.50    0.50    --   94.60 -82.00-180.00   52
 18  \w     88.00 113.00   0.50    0.50    --   94.60 -82.00-180.00   50
 19  \w     88.00 115.00   0.50    0.50    --   94.60  82.00  60.00   54
 20  \w    123.00 158.00   0.50    0.50    --   94.60  82.00  60.00   70
 21  \w      6.00 108.00   0.50    0.50    --   94.60 -30.00 -30.00  204
 22  \w     93.00 141.00   0.50    0.50    --   94.60  82.00 -90.00   96
 23  \w      5.00 108.00   0.50    0.50    --   94.60 -30.00  60.00  206
;
_diffrn_measurement_device 'four-circle diffractometer'
_diffrn_measurement_device_type 'XtaLAB AFC12 (RINC): Kappa single'
_diffrn_measurement_method '\w scans'
_diffrn_orient_matrix_type 'CrysAlisPro convention (1999,Acta A55,543-557)'
_diffrn_orient_matrix_UB_11 0.0466444000
_diffrn_orient_matrix_UB_12 0.0021615000
_diffrn_orient_matrix_UB_13 0.0819730000
_diffrn_orient_matrix_UB_21 0.1636295000
_diffrn_orient_matrix_UB_22 0.0180273000
_diffrn_orient_matrix_UB_23 -0.0205403000
_diffrn_orient_matrix_UB_31 0.0400988000
_diffrn_orient_matrix_UB_32 0.1586167000
_diffrn_orient_matrix_UB_33 0.0140225000
_diffrn_radiation_monochromator graphite
_diffrn_radiation_probe x-ray
_diffrn_radiation_type CuK\a
_diffrn_radiation_wavelength 1.54184
_diffrn_reflns_av_R_equivalents 0.0321
_diffrn_reflns_av_unetI/netI 0.0372
_diffrn_reflns_Laue_measured_fraction_full 0.995
_diffrn_reflns_Laue_measured_fraction_max 0.964
_diffrn_reflns_limit_h_max 11
_diffrn_reflns_limit_h_min -11
_diffrn_reflns_limit_k_max 12
_diffrn_reflns_limit_k_min -8
_diffrn_reflns_limit_l_max 22
_diffrn_reflns_limit_l_min -22
_diffrn_reflns_number 17289
_diffrn_reflns_point_group_measured_fraction_full 0.995
_diffrn_reflns_point_group_measured_fraction_max 0.964
_diffrn_reflns_theta_full 67.684
_diffrn_reflns_theta_max 74.051
_diffrn_reflns_theta_min 2.457
_diffrn_source 'fine-focus sealed X-ray tube'
_diffrn_source_type 'Enhance (Cu) X-ray Source'
_exptl_absorpt_coefficient_mu 0.590
_exptl_absorpt_correction_T_max 1.00000
_exptl_absorpt_correction_T_min 0.42076
_exptl_absorpt_correction_type multi-scan
_exptl_absorpt_process_details
;
CrysAlisPro 1.171.39.28b (Rigaku Oxford Diffraction, 2015)
Empirical absorption correction using spherical harmonics,
 implemented in SCALE3 ABSPACK scaling algorithm.
;
_exptl_crystal_colour 'clear light colourless'
_exptl_crystal_colour_lustre clear
_exptl_crystal_colour_modifier light
_exptl_crystal_colour_primary colourless
_exptl_crystal_density_diffrn 1.295
_exptl_crystal_description block
_exptl_crystal_F_000 672
_refine_diff_density_max 0.963
_refine_diff_density_min -0.501
_refine_diff_density_rms 0.060
_refine_ls_extinction_method none
_refine_ls_goodness_of_fit_ref 1.057
_refine_ls_hydrogen_treatment refall
_refine_ls_matrix_type full
_refine_ls_number_parameters 579
_refine_ls_number_reflns 6446
_refine_ls_number_restraints 0
_refine_ls_restrained_S_all 1.057
_refine_ls_R_factor_all 0.0667
_refine_ls_R_factor_gt 0.0621
_refine_ls_shift/su_max 0.001
_refine_ls_shift/su_mean 0.000
_refine_ls_structure_factor_coef Fsqd
_refine_ls_weighting_details 'w=1/[\s^2^(Fo^2^)+(0.0762P)^2^+1.1835P] where P=(Fo^2^+2Fc^2^)/3'
_refine_ls_weighting_scheme calc
_refine_ls_wR_factor_gt 0.1632
_refine_ls_wR_factor_ref 0.1667
_reflns_Friedel_coverage 0.000
_reflns_number_gt 5813
_reflns_number_total 6446
_reflns_threshold_expression 'I > 2\s(I)'
_cod_data_source_file c8qm00382c2.cif
_cod_data_source_block 20170929-5
_cod_original_cell_volume 1643.03(8)
_cod_database_code 1554232
_shelx_shelxl_version_number 2014/7
_shelx_space_group_comment
;
The symmetry employed for this shelxl refinement is uniquely defined
by the following loop, which should always be used as a source of
symmetry information in preference to the above space-group names.
They are only intended as comments.
;
_reflns_odcompleteness_completeness 99.58
_reflns_odcompleteness_iscentric 1
_reflns_odcompleteness_theta 66.97
_olex2_refinement_description
;
;
_olex2_submission_special_instructions 'No special instructions were received'
_oxdiff_exptl_absorpt_empirical_details
;
Empirical correction (ABSPACK) includes:
- Absorption correction using spherical harmonics
- Frame scaling
;
_oxdiff_exptl_absorpt_empirical_full_max 2.091
_oxdiff_exptl_absorpt_empirical_full_min 0.420

loop_
_space_group_symop_operation_xyz
'x, y, z'
'-x, -y, -z'

loop_
_atom_site_label
_atom_site_type_symbol
_atom_site_fract_x
_atom_site_fract_y
_atom_site_fract_z
_atom_site_U_iso_or_equiv
_atom_site_adp_type
_atom_site_occupancy
_atom_site_site_symmetry_order
_atom_site_calc_flag
N1 N 0.85439(17) 0.67181(17) 0.19003(8) 0.0294(3) Uani 1 1 d
C2 C 0.7579(2) 0.6549(2) 0.25101(10) 0.0273(4) Uani 1 1 d
N3 N 0.28214(18) 0.59528(18) 0.54625(9) 0.0335(4) Uani 1 1 d
C4 C 1.17203(19) 0.79812(18) 0.02666(10) 0.0248(4) Uani 1 1 d
C5 C 1.2547(2) 0.9230(2) 0.00404(11) 0.0303(4) Uani 1 1 d
C6 C 0.5746(2) 0.6321(2) 0.37054(10) 0.0302(4) Uani 1 1 d
C7 C 1.07367(19) 0.79013(18) 0.09338(10) 0.0249(4) Uani 1 1 d
C8 C 0.4969(2) 0.7277(3) 0.48922(11) 0.0342(5) Uani 1 1 d
N9 N 0.3560(2) 0.5033(2) 0.43184(10) 0.0416(4) Uani 1 1 d
C10 C 0.90523(19) 0.73089(18) 0.06705(10) 0.0243(4) Uani 1 1 d
C11 C 1.1739(2) 0.6761(2) -0.01585(11) 0.0304(4) Uani 1 1 d
C12 C 1.2567(2) 0.6792(2) -0.07838(11) 0.0347(4) Uani 1 1 d
C13 C 0.8002(2) 0.68677(18) 0.12010(10) 0.0261(4) Uani 1 1 d
C14 C 0.7778(2) 0.7684(2) 0.30452(12) 0.0354(4) Uani 1 1 d
C15 C 1.1064(2) 0.93538(19) 0.13960(10) 0.0287(4) Uani 1 1 d
C16 C 1.1033(2) 0.69670(18) 0.14640(10) 0.0249(4) Uani 1 1 d
C17 C 1.0105(2) 1.01195(19) 0.13590(11) 0.0291(4) Uani 1 1 d
C18 C 1.0439(2) 1.1424(2) 0.17788(11) 0.0354(4) Uani 1 1 d
C19 C 0.3986(2) 0.7125(2) 0.54528(11) 0.0356(5) Uani 1 1 d
C20 C 0.4173(2) 0.8268(2) 0.60740(12) 0.0368(5) Uani 1 1 d
C21 C 1.3378(2) 0.9259(2) -0.05893(12) 0.0365(5) Uani 1 1 d
C22 C 0.6866(2) 0.7565(2) 0.36399(12) 0.0378(5) Uani 1 1 d
C23 C 1.2388(2) 0.6689(2) 0.15270(11) 0.0303(4) Uani 1 1 d
C24 C 0.6497(2) 0.5290(2) 0.25770(11) 0.0340(4) Uani 1 1 d
C25 C 0.8511(2) 0.73472(19) -0.00413(10) 0.0275(4) Uani 1 1 d
C26 C 0.2637(2) 0.4938(2) 0.48945(11) 0.0362(5) Uani 1 1 d
C27 C 0.5582(2) 0.5177(2) 0.31734(11) 0.0344(4) Uani 1 1 d
C28 C 0.4734(2) 0.6216(2) 0.43317(11) 0.0347(4) Uani 1 1 d
C29 C 0.5953(2) 0.6676(2) 0.03209(11) 0.0324(4) Uani 1 1 d
C30 C 0.9940(2) 0.64990(19) 0.19736(10) 0.0269(4) Uani 1 1 d
C31 C 1.0244(2) 0.5830(2) 0.25442(11) 0.0319(4) Uani 1 1 d
C32 C 0.3137(3) 0.8116(3) 0.66216(12) 0.0408(5) Uani 1 1 d
C33 C 1.2679(2) 0.6012(2) 0.20917(12) 0.0350(4) Uani 1 1 d
C34 C 0.6970(2) 0.7025(2) -0.02235(11) 0.0310(4) Uani 1 1 d
C35 C 1.3399(2) 0.8048(2) -0.09964(12) 0.0362(4) Uani 1 1 d
C36 C 1.1620(2) 0.5608(2) 0.26073(11) 0.0344(4) Uani 1 1 d
C37 C 0.4507(3) 1.0418(3) 0.72006(13) 0.0435(5) Uani 1 1 d
N38 N 0.5353(2) 0.9474(2) 0.60910(11) 0.0478(5) Uani 1 1 d
C39 C 0.1340(3) 0.3650(2) 0.49013(12) 0.0406(5) Uani 1 1 d
C40 C 0.6457(2) 0.6579(2) 0.10260(11) 0.0316(4) Uani 1 1 d
C41 C 0.3309(3) 0.9208(3) 0.71839(13) 0.0444(5) Uani 1 1 d
C42 C 0.0285(3) 0.3590(3) 0.54358(13) 0.0439(5) Uani 1 1 d
C43 C 0.1173(3) 0.2502(3) 0.43822(14) 0.0500(6) Uani 1 1 d
C44 C 0.5510(3) 1.0520(3) 0.66434(14) 0.0478(5) Uani 1 1 d
C45 C 1.1795(3) 1.2008(3) 0.22232(14) 0.0510(6) Uani 1 1 d
C46 C 1.2439(3) 0.9971(2) 0.18264(14) 0.0490(6) Uani 1 1 d
C47 C -0.0913(3) 0.2379(3) 0.54472(16) 0.0550(6) Uani 1 1 d
C48 C 1.2818(3) 1.1291(3) 0.22346(15) 0.0562(7) Uani 1 1 d
C49 C -0.1055(4) 0.1242(3) 0.49275(19) 0.0672(8) Uani 1 1 d
C50 C -0.0002(4) 0.1316(3) 0.43946(18) 0.0687(8) Uani 1 1 d
H17 H 0.922(3) 0.978(3) 0.1010(14) 0.043(6) Uiso 1 1 d
H34 H 0.661(3) 0.708(2) -0.0729(14) 0.039(6) Uiso 1 1 d
H33 H 1.364(3) 0.588(3) 0.2143(14) 0.049(7) Uiso 1 1 d
H29 H 0.487(3) 0.647(2) 0.0198(13) 0.037(6) Uiso 1 1 d
H23 H 1.316(3) 0.701(2) 0.1179(14) 0.040(6) Uiso 1 1 d
H27 H 0.477(3) 0.429(3) 0.3213(13) 0.042(6) Uiso 1 1 d
H11 H 1.122(3) 0.586(2) -0.0023(13) 0.036(6) Uiso 1 1 d
H47 H -0.167(3) 0.233(3) 0.5819(17) 0.060(8) Uiso 1 1 d
H31 H 0.945(3) 0.550(2) 0.2876(13) 0.038(6) Uiso 1 1 d
H35 H 1.402(3) 0.804(3) -0.1453(15) 0.052(7) Uiso 1 1 d
H25 H 0.920(3) 0.763(2) -0.0417(13) 0.036(6) Uiso 1 1 d
H18 H 0.976(3) 1.198(3) 0.1748(14) 0.044(6) Uiso 1 1 d
H40 H 0.574(3) 0.632(2) 0.1423(13) 0.035(6) Uiso 1 1 d
H32 H 0.234(3) 0.727(3) 0.6588(15) 0.051(7) Uiso 1 1 d
H21 H 1.394(3) 1.014(3) -0.0732(15) 0.050(7) Uiso 1 1 d
H14 H 0.855(3) 0.859(3) 0.3017(14) 0.050(7) Uiso 1 1 d
H12 H 1.252(3) 0.585(3) -0.1049(14) 0.045(7) Uiso 1 1 d
H24 H 0.640(3) 0.446(3) 0.2241(14) 0.046(7) Uiso 1 1 d
H42 H 0.043(3) 0.445(3) 0.5815(15) 0.048(7) Uiso 1 1 d
H36 H 1.182(3) 0.514(3) 0.3006(14) 0.046(7) Uiso 1 1 d
H45 H 1.203(3) 1.295(3) 0.2534(17) 0.071(9) Uiso 1 1 d
H22 H 0.703(3) 0.842(3) 0.3983(16) 0.060(8) Uiso 1 1 d
H44 H 0.642(3) 1.147(3) 0.6634(17) 0.068(9) Uiso 1 1 d
H41 H 0.257(3) 0.912(3) 0.7558(17) 0.064(8) Uiso 1 1 d
H46 H 1.328(3) 0.942(3) 0.1814(15) 0.059(8) Uiso 1 1 d
H48 H 1.398(4) 1.181(3) 0.2566(18) 0.078(9) Uiso 1 1 d
H50 H -0.008(4) 0.049(4) 0.4041(19) 0.076(10) Uiso 1 1 d
H5 H 1.256(3) 1.008(2) 0.0322(13) 0.034(6) Uiso 1 1 d
H37 H 0.471(3) 1.126(3) 0.7605(16) 0.061(8) Uiso 1 1 d
H49 H -0.184(4) 0.043(4) 0.4916(19) 0.082(10) Uiso 1 1 d
H8 H 0.553(5) 0.792(4) 0.494(2) 0.111(16) Uiso 1 1 d
H43 H 0.191(5) 0.256(5) 0.405(3) 0.127(16) Uiso 1 1 d

loop_
_atom_site_aniso_label
_atom_site_aniso_U_11
_atom_site_aniso_U_22
_atom_site_aniso_U_33
_atom_site_aniso_U_23
_atom_site_aniso_U_13
_atom_site_aniso_U_12
N1 0.0265(8) 0.0417(9) 0.0265(8) 0.0098(6) 0.0070(6) 0.0179(7)
C2 0.0269(9) 0.0352(10) 0.0254(9) 0.0075(7) 0.0054(7) 0.0165(7)
N3 0.0307(8) 0.0469(10) 0.0285(8) 0.0113(7) 0.0056(6) 0.0183(7)
C4 0.0203(8) 0.0276(9) 0.0270(9) 0.0051(7) 0.0002(6) 0.0084(7)
C5 0.0244(9) 0.0279(10) 0.0404(10) 0.0083(8) 0.0038(7) 0.0096(7)
C6 0.0289(9) 0.0436(11) 0.0245(9) 0.0076(8) 0.0045(7) 0.0195(8)
C7 0.0241(8) 0.0250(9) 0.0268(9) 0.0030(7) 0.0019(7) 0.0101(7)
C8 0.0281(10) 0.0547(14) 0.0282(10) 0.0163(9) 0.0097(8) 0.0207(10)
N9 0.0395(10) 0.0662(12) 0.0288(9) 0.0105(8) 0.0046(7) 0.0293(9)
C10 0.0234(8) 0.0235(8) 0.0274(9) 0.0040(6) 0.0034(7) 0.0097(7)
C11 0.0285(9) 0.0285(10) 0.0321(10) 0.0027(7) 0.0046(7) 0.0074(8)
C12 0.0346(10) 0.0382(11) 0.0305(10) 0.0008(8) 0.0054(8) 0.0126(8)
C13 0.0268(9) 0.0282(9) 0.0260(9) 0.0055(7) 0.0040(7) 0.0122(7)
C14 0.0363(11) 0.0322(10) 0.0365(11) 0.0036(8) 0.0091(8) 0.0102(8)
C15 0.0328(9) 0.0273(9) 0.0288(9) 0.0029(7) 0.0009(7) 0.0141(7)
C16 0.0255(9) 0.0258(9) 0.0254(8) 0.0024(7) 0.0029(7) 0.0118(7)
C17 0.0284(9) 0.0297(9) 0.0326(10) 0.0076(7) 0.0073(8) 0.0131(7)
C18 0.0448(11) 0.0302(10) 0.0379(11) 0.0075(8) 0.0128(9) 0.0201(9)
C19 0.0277(9) 0.0532(12) 0.0338(10) 0.0190(9) 0.0069(8) 0.0190(9)
C20 0.0293(10) 0.0482(12) 0.0368(11) 0.0156(9) 0.0010(8) 0.0147(9)
C21 0.0263(9) 0.0390(11) 0.0468(12) 0.0192(9) 0.0087(8) 0.0092(8)
C22 0.0432(11) 0.0364(11) 0.0337(10) -0.0011(8) 0.0096(9) 0.0155(9)
C23 0.0282(9) 0.0324(10) 0.0348(10) 0.0073(8) 0.0068(8) 0.0152(8)
C24 0.0394(11) 0.0336(10) 0.0298(10) 0.0019(8) 0.0082(8) 0.0140(8)
C25 0.0267(9) 0.0279(9) 0.0284(9) 0.0060(7) 0.0038(7) 0.0089(7)
C26 0.0359(10) 0.0554(13) 0.0264(9) 0.0090(8) 0.0018(8) 0.0265(10)
C27 0.0343(10) 0.0354(11) 0.0326(10) 0.0083(8) 0.0061(8) 0.0090(8)
C28 0.0282(9) 0.0551(13) 0.0291(10) 0.0146(9) 0.0049(7) 0.0217(9)
C29 0.0238(9) 0.0363(10) 0.0373(10) 0.0069(8) -0.0001(8) 0.0099(8)
C30 0.0266(9) 0.0290(9) 0.0282(9) 0.0033(7) 0.0034(7) 0.0136(7)
C31 0.0345(10) 0.0370(10) 0.0297(9) 0.0096(8) 0.0073(8) 0.0173(8)
C32 0.0371(11) 0.0461(13) 0.0394(11) 0.0109(9) 0.0070(9) 0.0125(10)
C33 0.0329(10) 0.0410(11) 0.0401(11) 0.0087(8) 0.0045(8) 0.0234(9)
C34 0.0294(9) 0.0339(10) 0.0292(9) 0.0056(7) -0.0013(7) 0.0096(8)
C35 0.0298(10) 0.0492(12) 0.0343(10) 0.0133(9) 0.0094(8) 0.0164(9)
C36 0.0405(11) 0.0371(11) 0.0336(10) 0.0097(8) 0.0030(8) 0.0221(9)
C37 0.0408(12) 0.0489(13) 0.0431(12) 0.0046(10) -0.0048(9) 0.0194(10)
N38 0.0385(10) 0.0523(12) 0.0483(11) 0.0099(9) 0.0049(8) 0.0088(9)
C39 0.0442(12) 0.0499(13) 0.0335(10) 0.0050(9) -0.0070(9) 0.0247(10)
C40 0.0251(9) 0.0379(10) 0.0337(10) 0.0090(8) 0.0069(7) 0.0116(8)
C41 0.0431(12) 0.0534(14) 0.0401(12) 0.0091(10) 0.0051(10) 0.0199(11)
C42 0.0413(12) 0.0464(13) 0.0432(12) 0.0081(10) -0.0024(9) 0.0133(10)
C43 0.0612(16) 0.0436(13) 0.0421(13) -0.0013(10) -0.0044(11) 0.0168(11)
C44 0.0440(13) 0.0432(13) 0.0503(13) 0.0003(10) -0.0007(10) 0.0097(10)
C45 0.0747(17) 0.0373(12) 0.0435(13) -0.0064(10) -0.0078(12) 0.0277(12)
C46 0.0538(14) 0.0400(12) 0.0544(14) -0.0081(10) -0.0171(11) 0.0243(11)
C47 0.0463(14) 0.0556(15) 0.0582(16) 0.0152(12) -0.0059(12) 0.0087(12)
C48 0.0662(16) 0.0444(14) 0.0567(15) -0.0099(11) -0.0193(13) 0.0248(12)
C49 0.0624(18) 0.0480(16) 0.074(2) 0.0127(14) -0.0153(15) -0.0045(13)
C50 0.080(2) 0.0480(16) 0.0616(18) -0.0038(13) -0.0105(15) 0.0045(14)

loop_
_atom_type_symbol
_atom_type_description
_atom_type_scat_dispersion_real
_atom_type_scat_dispersion_imag
_atom_type_scat_source
C C 0.0181 0.0091 'International Tables Vol C Tables 4.2.6.8 and 6.1.1.4'
H H 0.0000 0.0000 'International Tables Vol C Tables 4.2.6.8 and 6.1.1.4'
N N 0.0311 0.0180 'International Tables Vol C Tables 4.2.6.8 and 6.1.1.4'

loop_
_geom_angle_atom_site_label_1
_geom_angle_atom_site_label_2
_geom_angle_atom_site_label_3
_geom_angle
C13 N1 C2 120.55(14)
C30 N1 C2 118.86(15)
C30 N1 C13 119.73(15)
C14 C2 N1 118.00(17)
C14 C2 C24 120.04(17)
C24 C2 N1 121.95(17)
C26 N3 C19 116.88(17)
C5 C4 C7 122.49(16)
C5 C4 C11 117.90(17)
C11 C4 C7 119.53(16)
C4 C5 C21 120.87(18)
C22 C6 C27 118.71(17)
C22 C6 C28 120.63(18)
C27 C6 C28 120.66(19)
C4 C7 C15 111.08(14)
C4 C7 C16 112.12(14)
C10 C7 C4 110.31(14)
C10 C7 C15 108.80(14)
C10 C7 C16 107.49(14)
C16 C7 C15 106.88(14)
C28 C8 C19 118.9(2)
C28 N9 C26 117.68(19)
C13 C10 C7 117.80(15)
C25 C10 C7 123.16(15)
C25 C10 C13 118.54(16)
C12 C11 C4 121.12(18)
C35 C12 C11 120.18(19)
C10 C13 N1 118.39(15)
C40 C13 N1 121.72(16)
C40 C13 C10 119.89(16)
C2 C14 C22 119.79(19)
C17 C15 C7 122.80(17)
C17 C15 C46 118.04(18)
C46 C15 C7 118.98(17)
C23 C16 C7 124.02(16)
C23 C16 C30 118.16(16)
C30 C16 C7 117.39(15)
C15 C17 C18 121.25(19)
C17 C18 C45 119.87(19)
N3 C19 C8 121.9(2)
N3 C19 C20 117.03(17)
C8 C19 C20 121.1(2)
C32 C20 C19 120.35(19)
N38 C20 C19 119.02(19)
N38 C20 C32 120.6(2)
C35 C21 C5 120.49(18)
C14 C22 C6 120.97(19)
C33 C23 C16 121.36(18)
C2 C24 C27 119.97(18)
C34 C25 C10 121.61(17)
N3 C26 N9 123.9(2)
N3 C26 C39 116.84(18)
N9 C26 C39 119.21(19)
C6 C27 C24 120.48(19)
C8 C28 C6 121.42(19)
N9 C28 C6 117.83(19)
N9 C28 C8 120.74(18)
C40 C29 C34 120.41(17)
C16 C30 N1 118.99(16)
C31 C30 N1 120.79(16)
C31 C30 C16 120.22(16)
C36 C31 C30 120.30(18)
C41 C32 C20 119.4(2)
C36 C33 C23 119.83(18)
C29 C34 C25 119.10(17)
C21 C35 C12 119.42(18)
C33 C36 C31 120.05(18)
C41 C37 C44 118.8(2)
C44 N38 C20 119.3(2)
C42 C39 C26 120.0(2)
C43 C39 C26 120.3(2)
C43 C39 C42 119.7(2)
C29 C40 C13 120.26(17)
C37 C41 C32 119.7(2)
C47 C42 C39 119.9(2)
C50 C43 C39 120.3(3)
N38 C44 C37 122.2(2)
C48 C45 C18 119.8(2)
C48 C46 C15 121.6(2)
C49 C47 C42 119.5(3)
C46 C48 C45 119.2(2)
C47 C49 C50 120.1(3)
C43 C50 C49 120.5(3)

loop_
_geom_bond_atom_site_label_1
_geom_bond_atom_site_label_2
_geom_bond_distance
N1 C2 1.436(2)
N1 C13 1.407(2)
N1 C30 1.406(2)
C2 C14 1.380(3)
C2 C24 1.381(3)
N3 C19 1.338(3)
N3 C26 1.335(3)
C4 C5 1.388(3)
C4 C7 1.532(2)
C4 C11 1.395(3)
C5 C21 1.395(3)
C6 C22 1.386(3)
C6 C27 1.389(3)
C6 C28 1.488(3)
C7 C10 1.531(2)
C7 C15 1.551(2)
C7 C16 1.535(2)
C8 C19 1.377(3)
C8 C28 1.350(3)
N9 C26 1.365(3)
N9 C28 1.344(3)
C10 C13 1.402(2)
C10 C25 1.391(2)
C11 C12 1.387(3)
C12 C35 1.385(3)
C13 C40 1.398(3)
C14 C22 1.384(3)
C15 C17 1.386(3)
C15 C46 1.399(3)
C16 C23 1.396(2)
C16 C30 1.403(2)
C17 C18 1.391(3)
C18 C45 1.397(3)
C19 C20 1.484(3)
C20 C32 1.392(3)
C20 N38 1.361(3)
C21 C35 1.373(3)
C23 C33 1.389(3)
C24 C27 1.389(3)
C25 C34 1.391(3)
C26 C39 1.477(3)
C29 C34 1.387(3)
C29 C40 1.385(3)
C30 C31 1.396(3)
C31 C36 1.387(3)
C32 C41 1.382(3)
C33 C36 1.380(3)
C37 C41 1.372(3)
C37 C44 1.386(3)
N38 C44 1.342(3)
C39 C42 1.392(3)
C39 C43 1.378(3)
C42 C47 1.381(3)
C43 C50 1.352(4)
C45 C48 1.393(4)
C46 C48 1.393(3)
C47 C49 1.374(4)
C49 C50 1.387(5)
